data_2011032
loop_
_publ_author_name
'Kani, Yoshiyuki'
'Ohba, Shigeru'
'Ito, Sayo'
'Nishida, Yuzo'

_publ_section_title
;
 Four copper(II) complexes with potentially tetradentate tripodal
 ligands
;
_journal_issue 6
_journal_name_full 'Acta Crystallographica Section C'
_journal_page_first e233
_journal_page_last e235
_journal_paper_doi 10.1107/S010827010000603X
_journal_volume 56
_journal_year 2000
_chemical_formula_iupac '[Cu (C19 H26 N4) Cl] P F6'
_chemical_formula_moiety 'C19 H26 Cl Cu N4 1+, P1 F6 1-'
_chemical_formula_sum 'C19 H26 Cl Cu F6 N4 P'
_chemical_formula_weight 554.41
_space_group_IT_number 14
_symmetry_cell_setting monoclinic
_symmetry_space_group_name_Hall '-P 2ybc'
_symmetry_space_group_name_H-M 'P 1 21/c 1'
_cell_angle_alpha 90
_cell_angle_beta 105.14(2)
_cell_angle_gamma 90
_cell_formula_units_Z 4
_cell_length_a 11.855(3)
_cell_length_b 15.258(2)
_cell_length_c 13.186(3)
_cell_measurement_reflns_used 25
_cell_measurement_temperature 299
_cell_measurement_theta_max 15
_cell_measurement_theta_min 10
_cell_volume 2302.3(9)
_computing_cell_refinement 'MSC/AFC Diffractometer Control Software'
_computing_data_collection
;
MSC/AFC Diffractometer Control Software
(Molecular Structure Corporation, 1993)
;
_computing_data_reduction 'TEXSAN (Molecular Structure Corporation, 1999)'
_computing_publication_material TEXSAN
_computing_structure_refinement TEXSAN
_computing_structure_solution 'SIR92 (Altomare et al., 1994)'
_diffrn_measured_fraction_theta_full .9998
_diffrn_measured_fraction_theta_max .9998
_diffrn_measurement_device_type 'Rigaku AFC-5S'
_diffrn_measurement_method \q-2\q
_diffrn_radiation_type MoK\a
_diffrn_radiation_wavelength .71073
_diffrn_reflns_av_R_equivalents .026
_diffrn_reflns_limit_h_max 14
_diffrn_reflns_limit_h_min 0
_diffrn_reflns_limit_k_max 18
_diffrn_reflns_limit_k_min 0
_diffrn_reflns_limit_l_max 15
_diffrn_reflns_limit_l_min -15
_diffrn_reflns_number 4439
_diffrn_reflns_theta_full 25.0
_diffrn_reflns_theta_max 25.0
_diffrn_standards_decay_% 0
_diffrn_standards_interval_count 100
_diffrn_standards_number 3
_exptl_absorpt_coefficient_mu 1.197
_exptl_absorpt_correction_T_max .717
_exptl_absorpt_correction_T_min .654
_exptl_absorpt_correction_type integration
_exptl_absorpt_process_details '(Coppens et al., 1965)'
_exptl_crystal_colour blue
_exptl_crystal_density_diffrn 1.599
_exptl_crystal_density_method 'not measured'
_exptl_crystal_description prism
_exptl_crystal_size_max .6
_exptl_crystal_size_mid .3
_exptl_crystal_size_min .3
_refine_diff_density_max .33
_refine_diff_density_min -.27
_refine_ls_extinction_method none
_refine_ls_goodness_of_fit_ref .99
_refine_ls_hydrogen_treatment noref
_refine_ls_number_parameters 289
_refine_ls_number_reflns 4048
_refine_ls_R_factor_gt .045
_refine_ls_shift/su_max .002
_refine_ls_structure_factor_coef Fsqd
_refine_ls_weighting_details 'w = 1/[\s^2^(Fo^2^) + (0.1(Fo^2^ + 2Fc^2^)/3)^2^]'
_refine_ls_weighting_scheme calc
_refine_ls_wR_factor_ref .147
_reflns_number_gt 2903
_reflns_number_total 4048
_reflns_threshold_expression I>2\s(I)
_cod_data_source_file qa0275.cif
_cod_data_source_block IV
_cod_original_cell_volume 2302.2(7)
_cod_original_sg_symbol_H-M 'P 21/c'
_cod_database_code 2011032
_cod_database_fobs_code 2011032

loop_
_symmetry_equiv_pos_as_xyz
x,y,z
-x,1/2+y,1/2-z
-x,-y,-z
x,1/2-y,1/2+z

loop_
_atom_site_label
_atom_site_fract_x
_atom_site_fract_y
_atom_site_fract_z
_atom_site_U_iso_or_equiv
_atom_site_adp_type
_atom_site_occupancy
_atom_site_type_symbol
Cu1 .85260(4) .07907(3) .00216(4) .0493(2) Uani 1.00 Cu
Cl1 .96610(10) .15244(9) -.08080(10) .0729(4) Uani 1.00 Cl
P1 .35610(10) .13326(8) -.37571(10) .0655(4) Uani 1.00 P
F1 .2400(4) .0775(3) -.4051(4) .137(2) Uani 1.00 F
F2 .3049(4) .2016(3) -.4638(4) .153(2) Uani 1.00 F
F3 .3086(4) .1851(3) -.2936(4) .150(2) Uani 1.00 F
F4 .4062(3) .0630(3) -.2877(3) .1070(10) Uani 1.00 F
F5 .4700(3) .1899(3) -.3446(3) .1120(10) Uani 1.00 F
F6 .4120(5) .0785(3) -.4510(3) .144(2) Uani 1.00 F
N1 .9544(3) .0936(2) .1488(3) .0590(10) Uani 1.00 N
N2 .7619(3) -.0055(2) .0733(3) .0520(9) Uani 1.00 N
N3 .7592(3) .0177(2) -.1264(2) .0489(9) Uani 1.00 N
N4 .7161(3) .1857(2) .0383(2) .0501(9) Uani 1.00 N
C1 1.0384(4) .1551(4) .1794(4) .0720(10) Uani 1.00 C
C2 1.0948(5) .1671(5) .2849(5) .094(2) Uani 1.00 C
C3 1.0629(6) .1157(5) .3577(5) .101(2) Uani 1.00 C
C4 .9784(5) .0536(4) .3260(4) .089(2) Uani 1.00 C
C5 .9246(4) .0431(3) .2195(4) .0640(10) Uani 1.00 C
C6 .8343(4) -.0264(4) .1798(3) .0670(10) Uani 1.00 C
C7 .7348(4) -.0840(3) .0052(4) .0610(10) Uani 1.00 C
C8 .7071(4) -.0564(3) -.1083(3) .0520(10) Uani 1.00 C
C9 .6371(4) -.1048(3) -.1891(4) .0630(10) Uani 1.00 C
C10 .6231(4) -.0767(3) -.2909(4) .0680(10) Uani 1.00 C
C11 .6767(4) -.0006(3) -.3098(3) .0680(10) Uani 1.00 C
C12 .7434(4) .0444(3) -.2266(3) .0590(10) Uani 1.00 C
C13 .6497(4) .0382(3) .0753(4) .0620(10) Uani 1.00 C
C14 .6688(4) .1327(3) .1108(3) .0590(10) Uani 1.00 C
C15 .6223(4) .2086(3) -.0571(3) .0580(10) Uani 1.00 C
C16 .6654(4) .2684(3) -.1280(3) .0660(10) Uani 1.00 C
C17 .7163(5) .3519(3) -.0728(4) .079(2) Uani 1.00 C
C18 .8090(5) .3298(3) .0263(4) .073(2) Uani 1.00 C
C19 .7635(4) .2679(3) .0949(3) .0620(10) Uani 1.00 C
H1 1.0595 .1911 .1274 .0861 Uiso 1.00 H
H2 1.1549 .2106 .3063 .1125 Uiso 1.00 H
H3 1.1001 .1233 .4311 .1212 Uiso 1.00 H
H4 .9560 .0173 .3769 .1062 Uiso 1.00 H
H5 .7847 -.0308 .2266 .0807 Uiso 1.00 H
H6 .8729 -.0815 .1778 .0807 Uiso 1.00 H
H7 .8010 -.1226 .0204 .0738 Uiso 1.00 H
H8 .6687 -.1138 .0182 .0738 Uiso 1.00 H
H9 .5990 -.1570 -.1746 .0759 Uiso 1.00 H
H10 .5762 -.1100 -.3484 .0813 Uiso 1.00 H
H11 .6671 .0203 -.3802 .0820 Uiso 1.00 H
H12 .7809 .0974 -.2398 .0714 Uiso 1.00 H
H13 .5978 .0367 .0059 .0742 Uiso 1.00 H
H14 .6151 .0070 .1228 .0742 Uiso 1.00 H
H15 .7228 .1342 .1792 .0709 Uiso 1.00 H
H16 .5954 .1572 .1145 .0709 Uiso 1.00 H
H17 .5937 .1558 -.0946 .0701 Uiso 1.00 H
H18 .5598 .2369 -.0359 .0701 Uiso 1.00 H
H19 .7248 .2388 -.1524 .0794 Uiso 1.00 H
H20 .6014 .2832 -.1869 .0794 Uiso 1.00 H
H21 .7505 .3858 -.1185 .0945 Uiso 1.00 H
H22 .6554 .3853 -.0551 .0945 Uiso 1.00 H
H23 .8741 .3030 .0076 .0877 Uiso 1.00 H
H24 .8344 .3828 .0647 .0877 Uiso 1.00 H
H25 .7022 .2965 .1176 .0746 Uiso 1.00 H
H26 .8260 .2531 .1549 .0746 Uiso 1.00 H

loop_
_atom_site_aniso_label
_atom_site_aniso_U_11
_atom_site_aniso_U_22
_atom_site_aniso_U_33
_atom_site_aniso_U_12
_atom_site_aniso_U_13
_atom_site_aniso_U_23
Cu1 .0438(3) .0582(3) .0480(3) -.0068(2) .0156(2) -.0054(2)
Cl1 .0632(7) .0835(8) .0832(8) -.0214(6) .0391(6) -.0119(6)
P1 .0777(8) .0535(7) .0613(7) -.0110(6) .0113(6) -.0022(5)
F1 .118(3) .113(3) .146(4) -.052(2) -.024(3) .031(3)
F2 .146(3) .114(3) .161(4) -.017(3) -.027(3) .072(3)
F3 .180(4) .106(3) .206(5) -.001(3) .125(4) -.036(3)
F4 .117(3) .115(3) .090(2) .018(2) .028(2) .035(2)
F5 .093(2) .123(3) .120(3) -.043(2) .029(2) -.023(2)
F6 .253(6) .108(3) .090(3) -.012(3) .080(3) -.025(2)
N1 .045(2) .071(2) .056(2) .004(2) .007(2) -.008(2)
N2 .047(2) .055(2) .055(2) .003(2) .0150(10) .007(2)
N3 .051(2) .047(2) .049(2) -.006(2) .0160(10) -.0050(10)
N4 .049(2) .056(2) .047(2) .006(2) .0150(10) .0000(10)
C1 .048(2) .082(3) .081(3) .004(2) .009(2) -.024(3)
C2 .056(3) .112(5) .098(4) .010(3) -.008(3) -.038(4)
C3 .075(4) .140(6) .070(4) .019(4) -.011(3) -.026(4)
C4 .073(3) .122(5) .062(3) .025(3) .001(3) -.003(3)
C5 .053(2) .080(3) .058(3) .022(2) .010(2) -.001(2)
C6 .069(3) .081(3) .052(2) .011(2) .016(2) .011(2)
C7 .059(2) .051(2) .073(3) -.002(2) .015(2) .011(2)
C8 .048(2) .046(2) .063(3) .002(2) .015(2) .000(2)
C9 .052(2) .053(2) .082(3) -.007(2) .013(2) -.009(2)
C10 .063(3) .073(3) .062(3) -.004(2) .008(2) -.016(2)
C11 .078(3) .069(3) .055(3) .000(3) .013(2) -.009(2)
C12 .073(3) .055(2) .053(2) -.001(2) .021(2) .000(2)
C13 .050(2) .072(3) .069(3) .000(2) .026(2) .010(2)
C14 .052(2) .076(3) .055(2) .010(2) .024(2) .002(2)
C15 .051(2) .065(3) .055(2) .007(2) .007(2) -.008(2)
C16 .080(3) .063(3) .052(2) .009(2) .011(2) .002(2)
C17 .092(4) .063(3) .080(3) .003(3) .022(3) .004(3)
C18 .079(3) .060(3) .083(3) -.009(2) .025(3) -.023(2)
C19 .063(3) .066(3) .055(2) .009(2) .012(2) -.015(2)

loop_
_atom_type_symbol
_atom_type_description
_atom_type_scat_dispersion_real
_atom_type_scat_dispersion_imag
_atom_type_scat_source
Cu Cu .320 1.265
;International Tables for Crystallography
(1992, Vol. C)
;
C C .003 .002
;International Tables for Crystallography
(1992, Vol. C)
;
H H .000 .000
;International Tables for Crystallography
(1992, Vol. C)
;
N N .006 .003
;International Tables for Crystallography
(1992, Vol. C)
;
Cl Cl .148 .159
;International Tables for Crystallography
(1992, Vol. C)
;
P P .102 .094
;International Tables for Crystallography
(1992, Vol. C)
;
F F .017 .010
;International Tables for Crystallography
(1992, Vol. C)
;

loop_
_geom_angle_atom_site_label_1
_geom_angle_atom_site_label_2
_geom_angle_atom_site_label_3
_geom_angle
_geom_angle_publ_flag
Cl1 Cu1 N1 97.40(10) no
Cl1 Cu1 N2 171.00(10) no
Cl1 Cu1 N3 95.20(10) no
Cl1 Cu1 N4 106.10(10) no
N1 Cu1 N2 83.30(10) no
N1 Cu1 N3 158.40(10) no
N1 Cu1 N4 90.00(10) no
N2 Cu1 N3 81.50(10) no
N2 Cu1 N4 82.90(10) no
N3 Cu1 N4 103.30(10) no
F1 P1 F2 91.9(2) no
F1 P1 F3 89.6(3) no
F1 P1 F4 87.2(2) no
F1 P1 F5 178.6(3) no
F1 P1 F6 92.4(3) no
F2 P1 F3 92.1(3) no
F2 P1 F4 179.0(2) no
F2 P1 F5 88.1(2) no
F2 P1 F6 91.8(3) no
F3 P1 F4 88.2(3) no
F3 P1 F5 88.9(2) no
F3 P1 F6 175.5(3) no
F4 P1 F5 92.8(2) no
F4 P1 F6 87.9(2) no
F5 P1 F6 89.0(3) no
Cu1 N1 C1 125.1(3) no
Cu1 N1 C5 114.2(3) no
C1 N1 C5 120.3(4) no
Cu1 N2 C6 109.0(3) no
Cu1 N2 C7 106.7(2) no
Cu1 N2 C13 107.5(2) no
C6 N2 C7 112.5(3) no
C6 N2 C13 112.2(3) no
C7 N2 C13 108.6(3) no
Cu1 N3 C8 115.1(3) no
Cu1 N3 C12 126.5(3) no
C8 N3 C12 118.5(4) no
Cu1 N4 C14 98.4(2) no
Cu1 N4 C15 112.4(2) no
Cu1 N4 C19 118.6(2) no
C14 N4 C15 110.5(3) no
C14 N4 C19 107.2(3) no
C15 N4 C19 109.0(3) no
N1 C1 C2 120.9(6) no
N1 C1 H1 119.5 no
C2 C1 H1 119.5 no
C1 C2 C3 118.6(6) no
C1 C2 H2 120.7 no
C3 C2 H2 120.7 no
C2 C3 C4 119.9(5) no
C2 C3 H3 120.0 no
C4 C3 H3 120.0 no
C3 C4 C5 119.8(6) no
C3 C4 H4 120.1 no
C5 C4 H4 120.1 no
N1 C5 C4 120.4(5) no
N1 C5 C6 117.4(4) no
C4 C5 C6 122.1(5) no
N2 C6 C5 111.4(4) no
N2 C6 H5 109.0 no
N2 C6 H6 109.0 no
C5 C6 H5 109.0 no
C5 C6 H6 109.0 no
H5 C6 H6 109.5 no
N2 C7 C8 109.4(3) no
N2 C7 H7 109.5 no
N2 C7 H8 109.5 no
C8 C7 H7 109.5 no
C8 C7 H8 109.5 no
H7 C7 H8 109.5 no
N3 C8 C7 114.9(4) no
N3 C8 C9 121.7(4) no
C7 C8 C9 123.3(4) no
C8 C9 C10 118.8(4) no
C8 C9 H9 120.6 no
C10 C9 H9 120.6 no
C9 C10 C11 119.6(4) no
C9 C10 H10 120.2 no
C11 C10 H10 120.2 no
C10 C11 C12 118.6(4) no
C10 C11 H11 120.7 no
C12 C11 H11 120.7 no
N3 C12 C11 122.8(4) no
N3 C12 H12 118.6 no
C11 C12 H12 118.6 no
N2 C13 C14 111.7(3) no
N2 C13 H13 108.9 no
N2 C13 H14 108.9 no
C14 C13 H13 108.9 no
C14 C13 H14 108.9 no
H13 C13 H14 109.5 no
N4 C14 C13 111.9(3) no
N4 C14 H15 108.9 no
N4 C14 H16 108.9 no
C13 C14 H15 108.9 no
C13 C14 H16 108.9 no
H15 C14 H16 109.5 no
N4 C15 C16 111.8(4) no
N4 C15 H17 108.9 no
N4 C15 H18 108.9 no
C16 C15 H17 108.9 no
C16 C15 H18 108.9 no
H17 C15 H18 109.5 no
C15 C16 C17 111.9(4) no
C15 C16 H19 108.9 no
C15 C16 H20 108.9 no
C17 C16 H19 108.9 no
C17 C16 H20 108.9 no
H19 C16 H20 109.5 no
C16 C17 C18 109.7(4) no
C16 C17 H21 109.4 no
C16 C17 H22 109.4 no
C18 C17 H21 109.4 no
C18 C17 H22 109.4 no
H21 C17 H22 109.5 no
C17 C18 C19 111.5(4) no
C17 C18 H23 109.0 no
C17 C18 H24 109.0 no
C19 C18 H23 109.0 no
C19 C18 H24 109.0 no
H23 C18 H24 109.5 no
N4 C19 C18 112.1(3) no
N4 C19 H25 108.8 no
N4 C19 H26 108.8 no
C18 C19 H25 108.8 no
C18 C19 H26 108.8 no
H25 C19 H26 109.5 no

loop_
_geom_bond_atom_site_label_1
_geom_bond_atom_site_label_2
_geom_bond_site_symmetry_1
_geom_bond_site_symmetry_2
_geom_bond_distance
_geom_bond_publ_flag
Cu1 Cl1 . . 2.2430(10) yes
Cu1 N1 . . 2.006(3) yes
Cu1 N2 . . 2.056(3) yes
Cu1 N3 . . 1.998(3) yes
Cu1 N4 . . 2.428(3) yes
P1 F1 . . 1.579(4) no
P1 F2 . . 1.561(4) no
P1 F3 . . 1.560(4) no
P1 F4 . . 1.578(4) no
P1 F5 . . 1.565(3) no
P1 F6 . . 1.570(4) no
N1 C1 . . 1.352(6) no
N1 C5 . . 1.327(6) no
N2 C6 . . 1.477(5) no
N2 C7 . . 1.480(6) no
N2 C13 . . 1.495(5) no
N3 C8 . . 1.340(5) no
N3 C12 . . 1.349(5) no
N4 C14 . . 1.471(5) no
N4 C15 . . 1.487(5) no
N4 C19 . . 1.492(6) no
C1 C2 . . 1.390(7) no
C1 H1 . . .960 no
C2 C3 . . 1.367(10) no
C2 H2 . . .960 no
C3 C4 . . 1.362(9) no
C3 H3 . . .960 no
C4 C5 . . 1.391(7) no
C4 H4 . . .960 no
C5 C6 . . 1.501(7) no
C6 H5 . . .960 no
C6 H6 . . .960 no
C7 C8 . . 1.506(6) no
C7 H7 . . .960 no
C7 H8 . . .960 no
C8 C9 . . 1.381(6) no
C9 C10 . . 1.377(7) no
C9 H9 . . .960 no
C10 C11 . . 1.378(7) no
C10 H10 . . .960 no
C11 C12 . . 1.358(6) no
C11 H11 . . .960 no
C12 H12 . . .960 no
C13 C14 . . 1.514(7) no
C13 H13 . . .960 no
C13 H14 . . .960 no
C14 H15 . . .960 no
C14 H16 . . .960 no
C15 C16 . . 1.490(7) no
C15 H17 . . .960 no
C15 H18 . . .960 no
C16 C17 . . 1.513(7) no
C16 H19 . . .960 no
C16 H20 . . .960 no
C17 C18 . . 1.509(7) no
C17 H21 . . .960 no
C17 H22 . . .960 no
C18 C19 . . 1.502(7) no
C18 H23 . . .960 no
C18 H24 . . .960 no
C19 H25 . . .960 no
C19 H26 . . .960 no

loop_
_geom_contact_atom_site_label_1
_geom_contact_atom_site_label_2
_geom_contact_distance
_geom_contact_site_symmetry_2
Cl1 C6 3.551(5) 3_755
Cl1 C7 3.579(5) 3_755
F1 C3 3.331(7) 1_454
F1 C6 3.402(7) 3_655
F1 C17 3.504(7) 2_644
F2 C7 3.330(6) 2_654
F2 C3 3.459(7) 1_454
F2 C9 3.541(7) 2_654
F3 C9 3.291(6) 2_654
F3 C6 3.508(7) 3_655
F4 C10 3.348(6) .
F4 C13 3.411(6) 3_655
F4 C11 3.434(6) .
F4 C6 3.547(6) 3_655
F5 C16 3.391(6) .
F5 C9 3.452(6) 2_654
F6 C11 3.277(6) 3_654
F6 C10 3.319(6) 3_654
F6 C11 3.423(8) .
C2 C10 3.600(7) 3_755
